data_4114615
loop_
_publ_author_name
'Daniel Stasko'
'Christopher A. Reed'

_publ_section_title
;
 Optimizing the Least Nucleophilic Anion. A New, Strong Methyl+ Reagent
;
_journal_name_full 'Journal of the American Chemical Society'
_journal_page_first 1148
_journal_page_last 1149
_journal_paper_doi 10.1021/ja0118800
_journal_volume 124
_journal_year 2002
_chemical_formula_sum 'C12 H23 B11 Br6'
_chemical_formula_weight 765.67
_chemical_name_systematic
; 
 ? 
;
_space_group_IT_number 62
_symmetry_cell_setting orthorhombic
_symmetry_space_group_name_Hall '-P 2ac 2n'
_symmetry_space_group_name_H-M 'P n m a'
_atom_sites_solution_hydrogens geom
_atom_sites_solution_primary direct
_atom_sites_solution_secondary difmap
_audit_creation_method SHELXL-97
_cell_angle_alpha 90.00
_cell_angle_beta 90.00
_cell_angle_gamma 90.00
_cell_formula_units_Z 4
_cell_length_a 14.1380(6)
_cell_length_b 17.2261(8)
_cell_length_c 10.4985(6)
_cell_measurement_temperature 213(2)
_cell_volume 2556.8(2)
_computing_cell_refinement 'Bruker SMART'
_computing_data_collection 'Bruker SMART'
_computing_data_reduction 'Bruker SHELXTL'
_computing_molecular_graphics 'Bruker SHELXTL'
_computing_publication_material 'Bruker SHELXTL'
_computing_structure_refinement 'SHELXL-97 (Sheldrick, 1997)'
_computing_structure_solution 'SHELXS-97 (Sheldrick, 1990)'
_diffrn_ambient_temperature 213(2)
_diffrn_measured_fraction_theta_full 1.000
_diffrn_measured_fraction_theta_max 1.000
_diffrn_measurement_device_type 'CCD area detector'
_diffrn_measurement_method 'phi and omega scans'
_diffrn_radiation_monochromator graphite
_diffrn_radiation_source 'Normal-focus sealed tube'
_diffrn_radiation_type MoK\a
_diffrn_radiation_wavelength 0.71073
_diffrn_reflns_av_R_equivalents 0.0970
_diffrn_reflns_av_sigmaI/netI 0.0603
_diffrn_reflns_limit_h_max 16
_diffrn_reflns_limit_h_min -16
_diffrn_reflns_limit_k_max 20
_diffrn_reflns_limit_k_min -20
_diffrn_reflns_limit_l_max 12
_diffrn_reflns_limit_l_min -9
_diffrn_reflns_number 14797
_diffrn_reflns_theta_full 24.71
_diffrn_reflns_theta_max 24.71
_diffrn_reflns_theta_min 2.27
_exptl_absorpt_coefficient_mu 9.422
_exptl_absorpt_correction_T_max 0.4526
_exptl_absorpt_correction_T_min 0.1852
_exptl_absorpt_correction_type SADABS
_exptl_crystal_colour 'Dark Brown'
_exptl_crystal_density_diffrn 1.989
_exptl_crystal_description 'Frag. of prism'
_exptl_crystal_F_000 1440
_exptl_crystal_size_max 0.27
_exptl_crystal_size_mid 0.21
_exptl_crystal_size_min 0.10
_refine_diff_density_max 0.741
_refine_diff_density_min -2.264
_refine_diff_density_rms 0.210
_refine_ls_extinction_method none
_refine_ls_goodness_of_fit_ref 1.058
_refine_ls_hydrogen_treatment mixed
_refine_ls_matrix_type full
_refine_ls_number_parameters 146
_refine_ls_number_reflns 2258
_refine_ls_number_restraints 6
_refine_ls_restrained_S_all 1.058
_refine_ls_R_factor_all 0.0704
_refine_ls_R_factor_gt 0.0512
_refine_ls_shift/su_max 0.000
_refine_ls_shift/su_mean 0.000
_refine_ls_structure_factor_coef Fsqd
_refine_ls_weighting_details 'calc w=1/[\s^2^(Fo^2^)+(0.0705P)^2^+0.0000P] where P=(Fo^2^+2Fc^2^)/3'
_refine_ls_weighting_scheme calc
_refine_ls_wR_factor_gt 0.1214
_refine_ls_wR_factor_ref 0.1258
_reflns_number_gt 1597
_reflns_number_total 2258
_reflns_threshold_expression >2sigma(I)
_cod_data_source_file ja0118800.cif
_cod_data_source_block ucr40o
_cod_database_code 4114615

loop_
_symmetry_equiv_pos_as_xyz
'x, y, z'
'-x+1/2, -y, z+1/2'
'-x, y+1/2, -z'
'x+1/2, -y+1/2, -z+1/2'
'-x, -y, -z'
'x-1/2, y, -z-1/2'
'x, -y-1/2, z'
'-x-1/2, y-1/2, z-1/2'

loop_
_atom_site_label
_atom_site_type_symbol
_atom_site_fract_x
_atom_site_fract_y
_atom_site_fract_z
_atom_site_U_iso_or_equiv
_atom_site_adp_type
_atom_site_occupancy
_atom_site_symmetry_multiplicity
_atom_site_calc_flag
_atom_site_refinement_flags
_atom_site_disorder_assembly
_atom_site_disorder_group
C1 C 1.0016(5) 0.2500 0.6172(9) 0.024(2) Uani 1 2 d SD . .
H1 H 1.0639(5) 0.2500 0.6536(11) 0.029 Uiso 1 2 d SD . .
C2 C 0.9171(8) 0.2500 0.8625(11) 0.037(3) Uani 1 2 d S . .
H2A H 0.9837 0.2500 0.8848 0.056 Uiso 1 2 calc SR . .
H2B H 0.8871 0.2040 0.8973 0.056 Uiso 0.50 1 calc PR . .
H2C H 0.8871 0.2960 0.8973 0.056 Uiso 0.50 1 calc PR . .
C3 C 0.9748(5) 0.4100(4) 0.6919(8) 0.0298(19) Uani 1 1 d . . .
H3A H 1.0144 0.4388 0.6331 0.045 Uiso 1 1 calc R . .
H3B H 1.0114 0.3960 0.7666 0.045 Uiso 1 1 calc R . .
H3C H 0.9215 0.4419 0.7174 0.045 Uiso 1 1 calc R . .
C4 C 1.0741(5) 0.3483(4) 0.4169(8) 0.0311(19) Uani 1 1 d . . .
H4A H 1.0558 0.4021 0.4047 0.047 Uiso 1 1 calc R . .
H4B H 1.0909 0.3257 0.3354 0.047 Uiso 1 1 calc R . .
H4C H 1.1280 0.3458 0.4738 0.047 Uiso 1 1 calc R . .
B2 B 0.9068(6) 0.2500 0.7173(11) 0.023(3) Uani 1 2 d SD . .
B3 B 0.9374(5) 0.3339(4) 0.6247(7) 0.0159(17) Uani 1 1 d D . .
B4 B 0.9892(6) 0.3021(5) 0.4764(7) 0.0207(19) Uani 1 1 d D . .
B5 B 0.9009(9) 0.2500 0.3973(11) 0.024(3) Uani 1 2 d S . .
B6 B 0.8691(6) 0.3333(5) 0.4842(8) 0.0202(18) Uani 1 1 d . . .
B7 B 0.8192(5) 0.3014(4) 0.6330(8) 0.0174(17) Uani 1 1 d . . .
B8 B 0.7945(8) 0.2500 0.4882(11) 0.024(3) Uani 1 2 d S . .
Br1 Br 0.66777(7) 0.2500 0.41308(11) 0.0325(3) Uani 1 2 d S . .
Br2 Br 0.83153(6) 0.43078(4) 0.40224(8) 0.0329(3) Uani 1 1 d . . .
Br3 Br 0.72369(6) 0.36180(5) 0.72327(8) 0.0332(3) Uani 1 1 d . . .
Br4 Br 0.89302(9) 0.2500 0.20809(10) 0.0359(3) Uani 1 2 d S . .
C2B C 0.4806(8) 0.4371(6) 0.4232(10) 0.060(3) Uani 1 1 d D . .
H2BA H 0.4682 0.3943 0.3703 0.073 Uiso 1 1 calc R . .
C1B C 0.5719(7) 0.4552(6) 0.4556(9) 0.049(3) Uani 1 1 d . . .
H1BB H 0.6072 0.4624 0.3761 0.059 Uiso 0.50 1 calc PR A 1
H1BA H 0.5988 0.4096 0.4979 0.059 Uiso 0.50 1 calc PR A 1
H1BC H 0.6220 0.4242 0.4257 0.059 Uiso 0.50 1 calc PR A 2
C6B C 0.5912(6) 0.5193(6) 0.5328(10) 0.061(3) Uani 1 1 d D . .
H6BA H 0.6539 0.5319 0.5538 0.073 Uiso 1 1 calc R . .

loop_
_atom_site_aniso_label
_atom_site_aniso_U_11
_atom_site_aniso_U_22
_atom_site_aniso_U_33
_atom_site_aniso_U_23
_atom_site_aniso_U_13
_atom_site_aniso_U_12
C1 0.013(5) 0.031(6) 0.028(6) 0.000 -0.005(4) 0.000
C2 0.032(6) 0.045(8) 0.035(7) 0.000 0.002(6) 0.000
C3 0.024(4) 0.026(5) 0.040(5) -0.006(4) -0.001(4) -0.007(4)
C4 0.030(4) 0.021(4) 0.042(5) 0.002(4) 0.016(4) -0.010(3)
B2 0.017(6) 0.026(7) 0.025(6) 0.000 -0.001(5) 0.000
B3 0.011(4) 0.015(4) 0.021(4) -0.002(3) 0.000(3) 0.005(3)
B4 0.019(4) 0.017(5) 0.027(5) 0.001(4) 0.005(4) -0.001(4)
B5 0.036(7) 0.018(6) 0.018(6) 0.000 0.014(6) 0.000
B6 0.019(4) 0.016(4) 0.025(4) -0.001(4) 0.004(4) 0.000(4)
B7 0.019(4) 0.011(4) 0.023(4) 0.001(3) 0.004(4) 0.000(3)
B8 0.019(6) 0.027(7) 0.024(6) 0.000 0.004(5) 0.000
Br1 0.0226(6) 0.0319(7) 0.0429(7) 0.000 -0.0142(5) 0.000
Br2 0.0365(5) 0.0190(4) 0.0431(5) 0.0099(4) 0.0012(4) 0.0051(4)
Br3 0.0289(4) 0.0312(5) 0.0396(5) -0.0050(4) 0.0127(4) 0.0096(4)
Br4 0.0568(8) 0.0323(7) 0.0188(5) 0.000 0.0050(5) 0.000
C2B 0.092(9) 0.037(6) 0.052(6) -0.018(5) 0.022(6) -0.018(6)
C1B 0.051(6) 0.035(6) 0.061(6) 0.009(5) 0.018(5) 0.019(5)
C6B 0.038(5) 0.081(9) 0.065(7) 0.028(6) -0.022(5) -0.022(6)

loop_
_atom_type_symbol
_atom_type_description
_atom_type_scat_dispersion_real
_atom_type_scat_dispersion_imag
_atom_type_scat_source
C C 0.0033 0.0016 'International Tables Vol C Tables 4.2.6.8 and 6.1.1.4'
H H 0.0000 0.0000 'International Tables Vol C Tables 4.2.6.8 and 6.1.1.4'
B B 0.0013 0.0007 'International Tables Vol C Tables 4.2.6.8 and 6.1.1.4'
Br Br -0.2901 2.4595 'International Tables Vol C Tables 4.2.6.8 and 6.1.1.4'

loop_
_geom_angle_atom_site_label_1
_geom_angle_atom_site_label_2
_geom_angle_atom_site_label_3
_geom_angle
_geom_angle_site_symmetry_1
_geom_angle_site_symmetry_3
B2 C1 B3 63.5(4) . 7_565
B2 C1 B3 63.5(4) . .
B3 C1 B3 115.6(7) 7_565 .
B2 C1 B4 116.4(5) . 7_565
B3 C1 B4 63.2(4) 7_565 7_565
B3 C1 B4 115.0(5) . 7_565
B2 C1 B4 116.4(5) . .
B3 C1 B4 115.0(5) 7_565 .
B3 C1 B4 63.2(4) . .
B4 C1 B4 62.1(6) 7_565 .
C2 B2 C1 122.6(8) . .
C2 B2 B7 124.6(7) . 7_565
C1 B2 B7 104.1(7) . 7_565
C2 B2 B7 124.6(7) . .
C1 B2 B7 104.1(7) . .
B7 B2 B7 60.3(6) 7_565 .
C2 B2 B3 121.1(5) . .
C1 B2 B3 58.4(3) . .
B7 B2 B3 107.6(7) 7_565 .
B7 B2 B3 59.5(4) . .
C2 B2 B3 121.1(5) . 7_565
C1 B2 B3 58.4(3) . 7_565
B7 B2 B3 59.5(4) 7_565 7_565
B7 B2 B3 107.6(7) . 7_565
B3 B2 B3 107.2(7) . 7_565
C3 B3 C1 123.0(5) . .
C3 B3 B6 124.2(6) . .
C1 B3 B6 104.3(6) . .
C3 B3 B7 123.9(5) . .
C1 B3 B7 103.7(5) . .
B6 B3 B7 61.3(4) . .
C3 B3 B2 120.4(6) . .
C1 B3 B2 58.1(4) . .
B6 B3 B2 108.4(6) . .
B7 B3 B2 59.2(5) . .
C3 B3 B4 120.1(6) . .
C1 B3 B4 59.2(4) . .
B6 B3 B4 59.9(4) . .
B7 B3 B4 109.2(5) . .
B2 B3 B4 108.7(5) . .
C4 B4 C1 121.5(6) . .
C4 B4 B5 128.2(7) . .
C1 B4 B5 102.2(5) . .
C4 B4 B6 126.4(6) . .
C1 B4 B6 102.3(6) . .
B5 B4 B6 59.8(5) . .
C4 B4 B4 120.5(4) . 7_565
C1 B4 B4 58.9(3) . 7_565
B5 B4 B4 59.1(3) . 7_565
B6 B4 B4 107.5(4) . 7_565
C4 B4 B3 119.9(6) . .
C1 B4 B3 57.6(4) . .
B5 B4 B3 106.0(6) . .
B6 B4 B3 58.9(4) . .
B4 B4 B3 107.7(3) 7_565 .
B4 B5 B4 61.8(7) . 7_565
B4 B5 B6 110.8(7) . 7_565
B4 B5 B6 61.1(5) 7_565 7_565
B4 B5 B6 61.1(5) . .
B4 B5 B6 110.8(7) 7_565 .
B6 B5 B6 109.3(8) 7_565 .
B4 B5 B8 110.4(7) . .
B4 B5 B8 110.4(7) 7_565 .
B6 B5 B8 60.4(4) 7_565 .
B6 B5 B8 60.4(4) . .
B4 B5 Br4 121.0(6) . .
B4 B5 Br4 121.0(6) 7_565 .
B6 B5 Br4 120.3(5) 7_565 .
B6 B5 Br4 120.3(5) . .
B8 B5 Br4 119.2(8) . .
B5 B6 B3 107.4(6) . .
B5 B6 B8 60.4(5) . .
B3 B6 B8 108.1(6) . .
B5 B6 B4 59.1(6) . .
B3 B6 B4 61.2(4) . .
B8 B6 B4 108.8(6) . .
B5 B6 B7 107.5(6) . .
B3 B6 B7 59.4(4) . .
B8 B6 B7 60.1(5) . .
B4 B6 B7 108.7(6) . .
B5 B6 Br2 122.7(6) . .
B3 B6 Br2 120.7(5) . .
B8 B6 Br2 122.7(5) . .
B4 B6 Br2 119.7(5) . .
B7 B6 Br2 122.5(5) . .
B2 B7 B3 61.2(4) . .
B2 B7 B7 59.8(3) . 7_565
B3 B7 B7 108.5(3) . 7_565
B2 B7 B8 108.4(6) . .
B3 B7 B8 107.4(6) . .
B7 B7 B8 60.4(3) 7_565 .
B2 B7 B6 108.4(6) . .
B3 B7 B6 59.3(4) . .
B7 B7 B6 107.8(4) 7_565 .
B8 B7 B6 59.4(5) . .
B2 B7 Br3 120.7(5) . .
B3 B7 Br3 120.7(5) . .
B7 B7 Br3 122.3(2) 7_565 .
B8 B7 Br3 122.7(6) . .
B6 B7 Br3 122.0(5) . .
B6 B8 B6 107.3(8) . 7_565
B6 B8 B5 59.2(4) . .
B6 B8 B5 59.2(4) 7_565 .
B6 B8 B7 60.5(4) . .
B6 B8 B7 107.6(7) 7_565 .
B5 B8 B7 106.8(7) . .
B6 B8 B7 107.6(7) . 7_565
B6 B8 B7 60.5(4) 7_565 7_565
B5 B8 B7 106.8(7) . 7_565
B7 B8 B7 59.1(6) . 7_565
B6 B8 Br1 122.2(5) . .
B6 B8 Br1 122.2(5) 7_565 .
B5 B8 Br1 123.8(8) . .
B7 B8 Br1 121.3(6) . .
B7 B8 Br1 121.3(6) 7_565 .
B8 Br1 H1BA 100.1 . .
B6 Br2 H1BB 116.6 . .
B7 Br3 H1BA 99.6 . .
C6B C2B C1B 119.9(9) 5_666 .
C2B C1B C6B 120.5(8) . .
C2B C6B C1B 119.6(9) 5_666 .

loop_
_geom_bond_atom_site_label_1
_geom_bond_atom_site_label_2
_geom_bond_distance
_geom_bond_site_symmetry_2
C1 B2 1.704(12) .
C1 B3 1.709(6) 7_565
C1 B3 1.709(6) .
C1 B4 1.738(10) 7_565
C1 B4 1.738(10) .
C2 B2 1.530(16) .
C3 B3 1.580(10) .
C4 B4 1.571(10) .
B2 B7 1.760(12) 7_565
B2 B7 1.760(12) .
B2 B3 1.795(10) .
B2 B3 1.795(10) 7_565
B3 B6 1.763(11) .
B3 B7 1.765(10) .
B3 B4 1.805(11) .
B4 B5 1.747(14) .
B4 B6 1.783(11) .
B4 B4 1.794(16) 7_565
B5 B4 1.747(14) 7_565
B5 B6 1.759(10) 7_565
B5 B6 1.759(10) .
B5 B8 1.781(16) .
B5 Br4 1.990(11) .
B6 B8 1.781(11) .
B6 B7 1.799(11) .
B6 Br2 1.961(9) .
B7 B7 1.769(15) 7_565
B7 B8 1.793(13) .
B7 Br3 1.951(8) .
B8 B6 1.781(11) 7_565
B8 B7 1.793(13) 7_565
B8 Br1 1.958(12) .
Br1 H1BA 3.0493 .
Br2 H1BB 3.2299 .
Br3 H1BA 3.0640 .
C2B C6B 1.344(7) 5_666
C2B C1B 1.372(13) .
C1B C6B 1.396(14) .
C6B C2B 1.344(7) 5_666

loop_
_geom_hbond_atom_site_label_D
_geom_hbond_atom_site_label_H
_geom_hbond_atom_site_label_A
_geom_hbond_distance_DH
_geom_hbond_distance_HA
_geom_hbond_distance_DA
_geom_hbond_angle_DHA
C1B H1BA Br1 0.98 3.05 3.812(9) 135.6
C1B H1BA Br3 0.98 3.06 3.884(10) 142.1
C1B H1BB Br2 0.98 3.23 3.736(9) 113.9

loop_
_geom_torsion_atom_site_label_1
_geom_torsion_atom_site_label_2
_geom_torsion_atom_site_label_3
_geom_torsion_atom_site_label_4
_geom_torsion
_geom_torsion_site_symmetry_1
_geom_torsion_site_symmetry_4
B3 C1 B2 C2 109.0(4) 7_565 .
B3 C1 B2 C2 -109.0(4) . .
B4 C1 B2 C2 144.8(4) 7_565 .
B4 C1 B2 C2 -144.8(4) . .
B3 C1 B2 B7 -39.8(4) 7_565 7_565
B3 C1 B2 B7 102.2(6) . 7_565
B4 C1 B2 B7 -4.0(6) 7_565 7_565
B4 C1 B2 B7 66.4(5) . 7_565
B3 C1 B2 B7 -102.2(6) 7_565 .
B3 C1 B2 B7 39.8(4) . .
B4 C1 B2 B7 -66.4(5) 7_565 .
B4 C1 B2 B7 4.0(6) . .
B3 C1 B2 B3 -142.0(7) 7_565 .
B4 C1 B2 B3 -106.2(6) 7_565 .
B4 C1 B2 B3 -35.8(5) . .
B3 C1 B2 B3 142.0(7) . 7_565
B4 C1 B2 B3 35.8(5) 7_565 7_565
B4 C1 B2 B3 106.2(6) . 7_565
B2 C1 B3 C3 107.9(8) . .
B3 C1 B3 C3 145.6(6) 7_565 .
B4 C1 B3 C3 -143.7(6) 7_565 .
B4 C1 B3 C3 -108.0(8) . .
B2 C1 B3 B6 -103.0(6) . .
B3 C1 B3 B6 -65.3(9) 7_565 .
B4 C1 B3 B6 5.4(8) 7_565 .
B4 C1 B3 B6 41.1(5) . .
B2 C1 B3 B7 -39.6(6) . .
B3 C1 B3 B7 -1.9(9) 7_565 .
B4 C1 B3 B7 68.9(7) 7_565 .
B4 C1 B3 B7 104.5(6) . .
B3 C1 B3 B2 37.7(8) 7_565 .
B4 C1 B3 B2 108.4(6) 7_565 .
B4 C1 B3 B2 144.0(6) . .
B2 C1 B3 B4 -144.0(6) . .
B3 C1 B3 B4 -106.4(7) 7_565 .
B4 C1 B3 B4 -35.6(5) 7_565 .
C2 B2 B3 C3 -0.7(9) . .
C1 B2 B3 C3 -112.3(6) . .
B7 B2 B3 C3 151.7(6) 7_565 .
B7 B2 B3 C3 113.8(6) . .
B3 B2 B3 C3 -145.6(5) 7_565 .
C2 B2 B3 C1 111.6(8) . .
B7 B2 B3 C1 -96.0(6) 7_565 .
B7 B2 B3 C1 -133.9(6) . .
B3 B2 B3 C1 -33.3(5) 7_565 .
C2 B2 B3 B6 -152.7(8) . .
C1 B2 B3 B6 95.8(6) . .
B7 B2 B3 B6 -0.2(6) 7_565 .
B7 B2 B3 B6 -38.2(5) . .
B3 B2 B3 B6 62.5(6) 7_565 .
C2 B2 B3 B7 -114.5(8) . .
C1 B2 B3 B7 133.9(6) . .
B7 B2 B3 B7 37.9(5) 7_565 .
B3 B2 B3 B7 100.6(6) 7_565 .
C2 B2 B3 B4 143.7(8) . .
C1 B2 B3 B4 32.2(5) . .
B7 B2 B3 B4 -63.8(5) 7_565 .
B7 B2 B3 B4 -101.7(5) . .
B3 B2 B3 B4 -1.1(7) 7_565 .
B2 C1 B4 C4 143.6(6) . .
B3 C1 B4 C4 -145.0(7) 7_565 .
B3 C1 B4 C4 107.7(8) . .
B4 C1 B4 C4 -109.0(6) 7_565 .
B2 C1 B4 B5 -65.5(6) . .
B3 C1 B4 B5 5.9(8) 7_565 .
B3 C1 B4 B5 -101.4(6) . .
B4 C1 B4 B5 41.9(6) 7_565 .
B2 C1 B4 B6 -4.2(6) . .
B3 C1 B4 B6 67.2(7) 7_565 .
B3 C1 B4 B6 -40.1(5) . .
B4 C1 B4 B6 103.2(5) 7_565 .
B2 C1 B4 B4 -107.4(4) . 7_565
B3 C1 B4 B4 -36.0(4) 7_565 7_565
B3 C1 B4 B4 -143.3(4) . 7_565
B2 C1 B4 B3 35.9(5) . .
B3 C1 B4 B3 107.3(7) 7_565 .
B4 C1 B4 B3 143.3(4) 7_565 .
C3 B3 B4 C4 2.4(9) . .
C1 B3 B4 C4 -110.4(7) . .
B6 B3 B4 C4 116.9(7) . .
B7 B3 B4 C4 154.8(6) . .
B2 B3 B4 C4 -142.2(7) . .
C3 B3 B4 C1 112.8(6) . .
B6 B3 B4 C1 -132.7(6) . .
B7 B3 B4 C1 -94.8(6) . .
B2 B3 B4 C1 -31.8(4) . .
C3 B3 B4 B5 -152.7(6) . .
C1 B3 B4 B5 94.5(5) . .
B6 B3 B4 B5 -38.2(5) . .
B7 B3 B4 B5 -0.3(6) . .
B2 B3 B4 B5 62.7(6) . .
C3 B3 B4 B6 -114.5(6) . .
C1 B3 B4 B6 132.7(6) . .
B7 B3 B4 B6 37.9(5) . .
B2 B3 B4 B6 100.9(6) . .
C3 B3 B4 B4 145.3(5) . 7_565
C1 B3 B4 B4 32.5(3) . 7_565
B6 B3 B4 B4 -100.2(4) . 7_565
B7 B3 B4 B4 -62.3(4) . 7_565
B2 B3 B4 B4 0.7(5) . 7_565
C4 B4 B5 B4 106.4(7) . 7_565
C1 B4 B5 B4 -41.9(6) . 7_565
B6 B4 B5 B4 -139.1(5) . 7_565
B3 B4 B5 B4 -101.3(4) . 7_565
C4 B4 B5 B6 144.2(8) . 7_565
C1 B4 B5 B6 -4.0(8) . 7_565
B6 B4 B5 B6 -101.2(8) . 7_565
B4 B4 B5 B6 37.9(4) 7_565 7_565
B3 B4 B5 B6 -63.5(7) . 7_565
C4 B4 B5 B6 -114.5(8) . .
C1 B4 B5 B6 97.2(6) . .
B4 B4 B5 B6 139.1(5) 7_565 .
B3 B4 B5 B6 37.8(5) . .
C4 B4 B5 B8 -150.8(7) . .
C1 B4 B5 B8 61.0(6) . .
B6 B4 B5 B8 -36.2(5) . .
B4 B4 B5 B8 102.9(5) 7_565 .
B3 B4 B5 B8 1.5(6) . .
C4 B4 B5 Br4 -4.7(10) . .
C1 B4 B5 Br4 -152.9(5) . .
B6 B4 B5 Br4 109.9(6) . .
B4 B4 B5 Br4 -111.0(6) 7_565 .
B3 B4 B5 Br4 147.6(5) . .
B4 B5 B6 B3 -39.2(5) . .
B4 B5 B6 B3 -1.0(8) 7_565 .
B6 B5 B6 B3 64.5(10) 7_565 .
B8 B5 B6 B3 101.3(7) . .
Br4 B5 B6 B3 -150.2(7) . .
B4 B5 B6 B8 -140.4(7) . .
B4 B5 B6 B8 -102.3(7) 7_565 .
B6 B5 B6 B8 -36.8(8) 7_565 .
Br4 B5 B6 B8 108.5(9) . .
B4 B5 B6 B4 38.1(6) 7_565 .
B6 B5 B6 B4 103.7(8) 7_565 .
B8 B5 B6 B4 140.4(7) . .
Br4 B5 B6 B4 -111.0(7) . .
B4 B5 B6 B7 -101.7(6) . .
B4 B5 B6 B7 -63.6(8) 7_565 .
B6 B5 B6 B7 1.9(11) 7_565 .
B8 B5 B6 B7 38.7(7) . .
Br4 B5 B6 B7 147.3(6) . .
B4 B5 B6 Br2 107.6(7) . .
B4 B5 B6 Br2 145.7(5) 7_565 .
B6 B5 B6 Br2 -148.7(5) 7_565 .
B8 B5 B6 Br2 -112.0(7) . .
Br4 B5 B6 Br2 -3.4(11) . .
C3 B3 B6 B5 146.1(7) . .
C1 B3 B6 B5 -2.5(7) . .
B7 B3 B6 B5 -100.5(6) . .
B2 B3 B6 B5 -63.2(6) . .
B4 B3 B6 B5 38.2(6) . .
C3 B3 B6 B8 -150.1(7) . .
C1 B3 B6 B8 61.3(7) . .
B7 B3 B6 B8 -36.7(5) . .
B2 B3 B6 B8 0.6(7) . .
B4 B3 B6 B8 102.0(6) . .
C3 B3 B6 B4 107.9(7) . .
C1 B3 B6 B4 -40.7(5) . .
B7 B3 B6 B4 -138.6(6) . .
B2 B3 B6 B4 -101.4(5) . .
C3 B3 B6 B7 -113.4(7) . .
C1 B3 B6 B7 98.0(6) . .
B2 B3 B6 B7 37.2(5) . .
B4 B3 B6 B7 138.6(6) . .
C3 B3 B6 Br2 -1.4(9) . .
C1 B3 B6 Br2 -150.1(5) . .
B7 B3 B6 Br2 112.0(6) . .
B2 B3 B6 Br2 149.2(4) . .
B4 B3 B6 Br2 -109.4(6) . .
C4 B4 B6 B5 117.3(8) . .
C1 B4 B6 B5 -97.1(6) . .
B4 B4 B6 B5 -36.1(4) 7_565 .
B3 B4 B6 B5 -136.6(6) . .
C4 B4 B6 B3 -106.1(8) . .
C1 B4 B6 B3 39.5(5) . .
B5 B4 B6 B3 136.6(6) . .
B4 B4 B6 B3 100.4(4) 7_565 .
C4 B4 B6 B8 153.1(8) . .
C1 B4 B6 B8 -61.3(7) . .
B5 B4 B6 B8 35.8(6) . .
B4 B4 B6 B8 -0.3(6) 7_565 .
B3 B4 B6 B8 -100.8(7) . .
C4 B4 B6 B7 -143.0(7) . .
C1 B4 B6 B7 2.6(7) . .
B5 B4 B6 B7 99.7(6) . .
B4 B4 B6 B7 63.5(5) 7_565 .
B3 B4 B6 B7 -36.9(5) . .
C4 B4 B6 Br2 4.8(10) . .
C1 B4 B6 Br2 150.4(5) . .
B5 B4 B6 Br2 -112.5(6) . .
B4 B4 B6 Br2 -148.7(4) 7_565 .
B3 B4 B6 Br2 110.9(6) . .
C2 B2 B7 B3 108.8(6) . .
C1 B2 B7 B3 -39.2(4) . .
B7 B2 B7 B3 -137.6(4) 7_565 .
B3 B2 B7 B3 -100.0(6) 7_565 .
C2 B2 B7 B7 -113.7(7) . 7_565
C1 B2 B7 B7 98.4(4) . 7_565
B3 B2 B7 B7 137.6(4) . 7_565
B3 B2 B7 B7 37.6(3) 7_565 7_565
C2 B2 B7 B8 -151.0(6) . .
C1 B2 B7 B8 61.0(6) . .
B7 B2 B7 B8 -37.4(6) 7_565 .
B3 B2 B7 B8 100.2(6) . .
B3 B2 B7 B8 0.2(7) 7_565 .
C2 B2 B7 B6 146.0(6) . .
C1 B2 B7 B6 -2.0(6) . .
B7 B2 B7 B6 -100.3(5) 7_565 .
B3 B2 B7 B6 37.2(5) . .
B3 B2 B7 B6 -62.8(6) 7_565 .
C2 B2 B7 Br3 -1.8(8) . .
C1 B2 B7 Br3 -149.7(4) . .
B7 B2 B7 Br3 111.9(4) 7_565 .
B3 B2 B7 Br3 -110.5(6) . .
B3 B2 B7 Br3 149.4(5) 7_565 .
C3 B3 B7 B2 -108.1(8) . .
C1 B3 B7 B2 39.0(6) . .
B6 B3 B7 B2 138.1(6) . .
B4 B3 B7 B2 100.8(5) . .
C3 B3 B7 B7 -146.0(5) . 7_565
C1 B3 B7 B7 1.1(5) . 7_565
B6 B3 B7 B7 100.1(4) . 7_565
B2 B3 B7 B7 -37.9(4) . 7_565
B4 B3 B7 B7 62.8(4) . 7_565
C3 B3 B7 B8 150.1(6) . .
C1 B3 B7 B8 -62.8(6) . .
B6 B3 B7 B8 36.2(5) . .
B2 B3 B7 B8 -101.8(6) . .
B4 B3 B7 B8 -1.0(6) . .
C3 B3 B7 B6 113.9(7) . .
C1 B3 B7 B6 -99.1(6) . .
B2 B3 B7 B6 -138.1(6) . .
B4 B3 B7 B6 -37.3(5) . .
C3 B3 B7 Br3 2.5(9) . .
C1 B3 B7 Br3 149.6(5) . .
B6 B3 B7 Br3 -111.3(6) . .
B2 B3 B7 Br3 110.6(6) . .
B4 B3 B7 Br3 -148.6(5) . .
B5 B6 B7 B2 62.1(8) . .
B3 B6 B7 B2 -38.1(5) . .
B8 B6 B7 B2 101.0(6) . .
B4 B6 B7 B2 -0.4(7) . .
Br2 B6 B7 B2 -147.1(5) . .
B5 B6 B7 B3 100.2(7) . .
B8 B6 B7 B3 139.1(6) . .
B4 B6 B7 B3 37.7(5) . .
Br2 B6 B7 B3 -109.0(6) . .
B5 B6 B7 B7 -1.2(7) . 7_565
B3 B6 B7 B7 -101.4(3) . 7_565
B8 B6 B7 B7 37.7(4) . 7_565
B4 B6 B7 B7 -63.7(5) . 7_565
Br2 B6 B7 B7 149.6(4) . 7_565
B5 B6 B7 B8 -38.9(7) . .
B3 B6 B7 B8 -139.1(6) . .
B4 B6 B7 B8 -101.4(6) . .
Br2 B6 B7 B8 111.9(7) . .
B5 B6 B7 Br3 -150.6(6) . .
B3 B6 B7 Br3 109.2(6) . .
B8 B6 B7 Br3 -111.8(6) . .
B4 B6 B7 Br3 146.9(5) . .
Br2 B6 B7 Br3 0.1(9) . .
B5 B6 B8 B6 35.8(8) . 7_565
B3 B6 B8 B6 -64.4(9) . 7_565
B4 B6 B8 B6 0.5(10) . 7_565
B7 B6 B8 B6 -100.8(8) . 7_565
Br2 B6 B8 B6 147.7(4) . 7_565
B3 B6 B8 B5 -100.2(7) . .
B4 B6 B8 B5 -35.3(7) . .
B7 B6 B8 B5 -136.5(7) . .
Br2 B6 B8 B5 111.9(7) . .
B5 B6 B8 B7 136.5(7) . .
B3 B6 B8 B7 36.4(5) . .
B4 B6 B8 B7 101.3(6) . .
Br2 B6 B8 B7 -111.5(6) . .
B5 B6 B8 B7 99.5(7) . 7_565
B3 B6 B8 B7 -0.7(7) . 7_565
B4 B6 B8 B7 64.2(8) . 7_565
B7 B6 B8 B7 -37.0(5) . 7_565
Br2 B6 B8 B7 -148.6(5) . 7_565
B5 B6 B8 Br1 -113.0(9) . .
B3 B6 B8 Br1 146.8(6) . .
B4 B6 B8 Br1 -148.3(6) . .
B7 B6 B8 Br1 110.5(8) . .
Br2 B6 B8 Br1 -1.1(10) . .
B4 B5 B8 B6 36.5(5) . .
B4 B5 B8 B6 103.0(7) 7_565 .
B6 B5 B8 B6 139.5(9) 7_565 .
Br4 B5 B8 B6 -110.3(4) . .
B4 B5 B8 B6 -103.0(7) . 7_565
B4 B5 B8 B6 -36.5(5) 7_565 7_565
B6 B5 B8 B6 -139.5(9) . 7_565
Br4 B5 B8 B6 110.3(4) . 7_565
B4 B5 B8 B7 -2.2(6) . .
B4 B5 B8 B7 64.2(5) 7_565 .
B6 B5 B8 B7 100.8(7) 7_565 .
B6 B5 B8 B7 -38.7(5) . .
Br4 B5 B8 B7 -149.0(4) . .
B4 B5 B8 B7 -64.2(5) . 7_565
B4 B5 B8 B7 2.2(6) 7_565 7_565
B6 B5 B8 B7 38.7(5) 7_565 7_565
B6 B5 B8 B7 -100.8(7) . 7_565
Br4 B5 B8 B7 149.0(4) . 7_565
B4 B5 B8 Br1 146.8(4) . .
B4 B5 B8 Br1 -146.8(4) 7_565 .
B6 B5 B8 Br1 -110.3(4) 7_565 .
B6 B5 B8 Br1 110.3(4) . .
Br4 B5 B8 Br1 0.000(1) . .
B2 B7 B8 B6 -100.9(6) . .
B3 B7 B8 B6 -36.2(5) . .
B7 B7 B8 B6 -138.0(5) 7_565 .
Br3 B7 B8 B6 110.6(6) . .
B2 B7 B8 B6 -0.5(8) . 7_565
B3 B7 B8 B6 64.2(7) . 7_565
B7 B7 B8 B6 -37.6(4) 7_565 7_565
B6 B7 B8 B6 100.4(8) . 7_565
Br3 B7 B8 B6 -149.0(5) . 7_565
B2 B7 B8 B5 -62.8(6) . .
B3 B7 B8 B5 1.9(6) . .
B7 B7 B8 B5 -99.9(5) 7_565 .
B6 B7 B8 B5 38.1(5) . .
Br3 B7 B8 B5 148.7(5) . .
B2 B7 B8 B7 37.1(6) . 7_565
B3 B7 B8 B7 101.8(4) . 7_565
B6 B7 B8 B7 138.0(5) . 7_565
Br3 B7 B8 B7 -111.4(4) . 7_565
B2 B7 B8 Br1 147.3(5) . .
B3 B7 B8 Br1 -148.0(5) . .
B7 B7 B8 Br1 110.2(6) 7_565 .
B6 B7 B8 Br1 -111.8(5) . .
Br3 B7 B8 Br1 -1.2(8) . .
B6 B8 Br1 H1BA -41.6 . .
B6 B8 Br1 H1BA 174.2 7_565 .
B5 B8 Br1 H1BA -113.7 . .
B7 B8 Br1 H1BA 31.0 . .
B7 B8 Br1 H1BA 101.6 7_565 .
B5 B6 Br2 H1BB 97.8 . .
B3 B6 Br2 H1BB -119.6 . .
B8 B6 Br2 H1BB 24.4 . .
B4 B6 Br2 H1BB 168.2 . .
B7 B6 Br2 H1BB -48.5 . .
B2 B7 Br3 H1BA -174.0 . .
B3 B7 Br3 H1BA 113.4 . .
B7 B7 Br3 H1BA -102.4 7_565 .
B8 B7 Br3 H1BA -29.2 . .
B6 B7 Br3 H1BA 42.7 . .
C6B C2B C1B C6B -0.9(18) 5_666 .
C2B C1B C6B C2B 0.9(18) . 5_666
